data_1502786
loop_
_publ_author_name
'Kember, Michael R.'
'White, Andrew J. P.'
'Williams, Charlotte K.'

_publ_section_title
;
 Highly Active Di- and Trimetallic Cobalt Catalysts for the
 Copolymerization of CHO and CO2at Atmospheric Pressure
;
_journal_issue 5
_journal_name_full Macromolecules
_journal_page_first 2291
_journal_paper_doi 10.1021/ma902582m
_journal_volume 43
_journal_year 2010
_chemical_formula_moiety 'C40 H63 Co2 N4 O8, 1.5(C6 H14), H2 O'
_chemical_formula_sum 'C49 H86 Co2 N4 O9'
_chemical_formula_weight 993.08
_chemical_name_systematic
; 
 ? 
;
_space_group_IT_number 15
_symmetry_cell_setting monoclinic
_symmetry_space_group_name_Hall '-C 2yc'
_symmetry_space_group_name_H-M 'C 1 2/c 1'
_atom_sites_solution_hydrogens geom
_atom_sites_solution_primary direct
_atom_sites_solution_secondary difmap
_audit_creation_method SHELXL-97
_cell_angle_alpha 90.00
_cell_angle_beta 128.183(7)
_cell_angle_gamma 90.00
_cell_formula_units_Z 8
_cell_length_a 40.1077(18)
_cell_length_b 11.9548(3)
_cell_length_c 27.7661(12)
_cell_measurement_reflns_used 9942
_cell_measurement_temperature 173(2)
_cell_measurement_theta_max 72.3841
_cell_measurement_theta_min 2.0239
_cell_volume 10464.8(12)
_computing_cell_refinement 'CrysAlis RED, Oxford Diffraction Ltd'
_computing_data_collection 'CrysAlis CCD, Oxford Diffraction Ltd'
_computing_data_reduction 'CrysAlis RED, Oxford Diffraction Ltd'
_computing_molecular_graphics 'Bruker SHELXTL'
_computing_publication_material 'Bruker SHELXTL'
_computing_structure_refinement 'SHELXL-97 (Sheldrick, 1997)'
_computing_structure_solution 'SHELXS-97 (Sheldrick, 1990)'
_diffrn_ambient_temperature 173(2)
_diffrn_detector_area_resol_mean 8.2556
_diffrn_measured_fraction_theta_full 0.986
_diffrn_measured_fraction_theta_max 0.964
_diffrn_measurement_device_type 'OD Xcalibur PX Ultra'
_diffrn_measurement_method 'omega scans'
_diffrn_radiation_monochromator graphite
_diffrn_radiation_source 'Enhance Ultra (Cu) X-ray Source'
_diffrn_radiation_type CuK\a
_diffrn_radiation_wavelength 1.54184
_diffrn_reflns_av_R_equivalents 0.0265
_diffrn_reflns_av_sigmaI/netI 0.0354
_diffrn_reflns_limit_h_max 44
_diffrn_reflns_limit_h_min -48
_diffrn_reflns_limit_k_max 6
_diffrn_reflns_limit_k_min -14
_diffrn_reflns_limit_l_max 33
_diffrn_reflns_limit_l_min -18
_diffrn_reflns_number 19313
_diffrn_reflns_theta_full 70.00
_diffrn_reflns_theta_max 72.54
_diffrn_reflns_theta_min 2.80
_diffrn_standards_number 0
_exptl_absorpt_coefficient_mu 5.404
_exptl_absorpt_correction_T_max 0.891
_exptl_absorpt_correction_T_min 0.622
_exptl_absorpt_correction_type analytical
_exptl_absorpt_process_details
; 
CrysAlisPro, Oxford Diffraction Ltd., 
Version 1.171.33.41 (release 06-05-2009 CrysAlis171 .NET) 
(compiled May  6 2009,17:20:42) 
Analytical numeric absorption correction using a multifaceted crystal 
model based on expressions derived by R.C. Clark & J.S. Reid. 
(Clark, R. C. & Reid, J. S. (1995). Acta Cryst. A51, 887-897) 
;
_exptl_crystal_colour 'Dark green'
_exptl_crystal_density_diffrn 1.261
_exptl_crystal_density_method 'not measured'
_exptl_crystal_description 'blocky needles'
_exptl_crystal_F_000 4272
_exptl_crystal_size_max 0.19
_exptl_crystal_size_mid 0.06
_exptl_crystal_size_min 0.02
_refine_diff_density_max 0.383
_refine_diff_density_min -0.477
_refine_diff_density_rms 0.068
_refine_ls_extinction_method none
_refine_ls_goodness_of_fit_ref 1.089
_refine_ls_hydrogen_treatment mixed
_refine_ls_matrix_type full
_refine_ls_number_parameters 682
_refine_ls_number_reflns 10009
_refine_ls_number_restraints 969
_refine_ls_restrained_S_all 1.119
_refine_ls_R_factor_all 0.0542
_refine_ls_R_factor_gt 0.0440
_refine_ls_shift/su_max 0.001
_refine_ls_shift/su_mean 0.000
_refine_ls_structure_factor_coef Fsqd
_refine_ls_weighting_details 'calc w=1/[\s^2^(Fo^2^)+(0.0918P)^2^+0.0000P] where P=(Fo^2^+2Fc^2^)/3'
_refine_ls_weighting_scheme calc
_refine_ls_wR_factor_gt 0.1280
_refine_ls_wR_factor_ref 0.1392
_reflns_number_gt 8069
_reflns_number_total 10009
_reflns_threshold_expression >2sigma(I)
_cod_data_source_file ma902582m_si_002.cif
_cod_data_source_block 3
_cod_depositor_comments
;
The following automatic conversions were performed:

'_symmetry_cell_setting' value 'Monoclinic' changed to 'monoclinic'
according to /home/saulius/struct/CIF-dictionaries/cif_core.dic
dictionary named 'cif_core.dic' version 2.4.2 from 2011-04-26.

Automatic conversion script
Id: cif_fix_values 1715 2011-07-08 13:25:40Z adriana 
;
_cod_original_sg_symbol_H-M C2/c
_cod_database_code 1502786

loop_
_symmetry_equiv_pos_as_xyz
'x, y, z'
'-x, y, -z+1/2'
'x+1/2, y+1/2, z'
'-x+1/2, y+1/2, -z+1/2'
'-x, -y, -z'
'x, -y, z-1/2'
'-x+1/2, -y+1/2, -z'
'x+1/2, -y+1/2, z-1/2'

loop_
_atom_site_label
_atom_site_type_symbol
_atom_site_fract_x
_atom_site_fract_y
_atom_site_fract_z
_atom_site_U_iso_or_equiv
_atom_site_adp_type
_atom_site_occupancy
_atom_site_symmetry_multiplicity
_atom_site_calc_flag
_atom_site_refinement_flags
_atom_site_disorder_assembly
_atom_site_disorder_group
Co1 Co 0.318654(13) 0.48910(3) 0.291291(18) 0.03229(12) Uani 1 1 d . . .
Co2 Co 0.314055(12) 0.38575(3) 0.188227(17) 0.02979(11) Uani 1 1 d . . .
O1 O 0.35547(6) 0.47487(15) 0.25914(8) 0.0335(4) Uani 1 1 d . . .
C1 C 0.39739(8) 0.4509(2) 0.29456(11) 0.0331(5) Uani 1 1 d . . .
C2 C 0.42456(8) 0.4608(2) 0.35870(12) 0.0354(5) Uani 1 1 d . . .
C3 C 0.41052(9) 0.4924(2) 0.39686(12) 0.0389(6) Uani 1 1 d . . .
H3A H 0.4026 0.4233 0.4073 0.047 Uiso 1 1 calc R . .
H3B H 0.4348 0.5264 0.4357 0.047 Uiso 1 1 calc R . .
N4 N 0.37430(7) 0.5713(2) 0.36602(10) 0.0373(5) Uani 1 1 d D . .
H4 H 0.3689(9) 0.585(3) 0.3924(11) 0.042(8) Uiso 1 1 d D . .
C5 C 0.38364(10) 0.6751(2) 0.34719(14) 0.0446(6) Uani 1 1 d . . .
H5A H 0.3826 0.6579 0.3114 0.053 Uiso 1 1 calc R . .
H5B H 0.4129 0.6989 0.3810 0.053 Uiso 1 1 calc R . .
C6 C 0.35353(10) 0.7732(2) 0.33050(14) 0.0455(6) Uani 1 1 d . . .
C7 C 0.30827(10) 0.7350(3) 0.30167(14) 0.0449(6) Uani 1 1 d . . .
H7A H 0.3079 0.7030 0.3342 0.054 Uiso 1 1 calc R . .
H7B H 0.2894 0.8011 0.2847 0.054 Uiso 1 1 calc R . .
N8 N 0.29109(7) 0.6509(2) 0.25243(10) 0.0381(5) Uani 1 1 d D . .
H8 H 0.2965(8) 0.670(2) 0.2265(9) 0.028(7) Uiso 1 1 d D . .
C9 C 0.24466(9) 0.6452(3) 0.21605(13) 0.0425(6) Uani 1 1 d . . .
H9A H 0.2330 0.7220 0.2047 0.051 Uiso 1 1 calc R . .
H9B H 0.2377 0.6126 0.2416 0.051 Uiso 1 1 calc R . .
C10 C 0.22377(8) 0.5767(2) 0.15884(12) 0.0367(5) Uani 1 1 d . . .
C11 C 0.23852(8) 0.4711(2) 0.15702(11) 0.0336(5) Uani 1 1 d . . .
O11 O 0.27530(5) 0.42569(15) 0.20514(8) 0.0326(4) Uani 1 1 d . . .
C12 C 0.21435(8) 0.4089(2) 0.10276(12) 0.0375(6) Uani 1 1 d . . .
C13 C 0.22917(8) 0.2932(2) 0.10502(12) 0.0376(5) Uani 1 1 d . . .
H13A H 0.2078 0.2553 0.0655 0.045 Uiso 1 1 calc R . .
H13B H 0.2316 0.2505 0.1376 0.045 Uiso 1 1 calc R . .
N14 N 0.27114(7) 0.29201(18) 0.11715(10) 0.0347(4) Uani 1 1 d D . .
H14 H 0.2676(9) 0.326(2) 0.0853(8) 0.029(7) Uiso 1 1 d D . .
C15 C 0.28479(9) 0.1747(2) 0.12090(13) 0.0404(6) Uani 1 1 d . . .
H15A H 0.2606 0.1331 0.0853 0.048 Uiso 1 1 calc R . .
H15B H 0.2913 0.1404 0.1583 0.048 Uiso 1 1 calc R . .
C16 C 0.32316(9) 0.1584(2) 0.12220(13) 0.0420(6) Uani 1 1 d . . .
C17 C 0.36179(9) 0.2297(2) 0.17099(13) 0.0410(6) Uani 1 1 d . . .
H17A H 0.3734 0.2017 0.2122 0.049 Uiso 1 1 calc R . .
H17B H 0.3841 0.2215 0.1661 0.049 Uiso 1 1 calc R . .
N18 N 0.35082(7) 0.3500(2) 0.16638(10) 0.0356(5) Uani 1 1 d D . .
H18 H 0.3342(8) 0.369(3) 0.1265(4) 0.038(8) Uiso 1 1 d D . .
C19 C 0.38809(9) 0.4264(3) 0.19749(12) 0.0397(6) Uani 1 1 d . . .
H19A H 0.3778 0.5039 0.1837 0.048 Uiso 1 1 calc R . .
H19B H 0.4055 0.4064 0.1846 0.048 Uiso 1 1 calc R . .
C20 C 0.41555(8) 0.4228(2) 0.26591(12) 0.0364(5) Uani 1 1 d . . .
C21 C 0.45872(9) 0.4039(2) 0.30006(13) 0.0401(6) Uani 1 1 d . . .
H21A H 0.4698 0.3830 0.2794 0.048 Uiso 1 1 calc R . .
C22 C 0.48640(9) 0.4145(3) 0.36344(13) 0.0438(6) Uani 1 1 d . . .
C23 C 0.46780(9) 0.4438(3) 0.39092(12) 0.0418(6) Uani 1 1 d . . .
H23A H 0.4858 0.4527 0.4342 0.050 Uiso 1 1 calc R . .
C24 C 0.53474(10) 0.4044(3) 0.40177(15) 0.0566(8) Uani 1 1 d . . .
C25 C 0.54820(12) 0.3725(5) 0.36328(18) 0.0806(14) Uani 1 1 d . . .
H25A H 0.5377 0.4285 0.3311 0.121 Uiso 1 1 calc R . .
H25B H 0.5364 0.2991 0.3445 0.121 Uiso 1 1 calc R . .
H25C H 0.5792 0.3692 0.3893 0.121 Uiso 1 1 calc R . .
C26 C 0.55182(13) 0.3168(4) 0.45190(19) 0.0788(12) Uani 1 1 d . . .
H26A H 0.5395 0.2437 0.4332 0.118 Uiso 1 1 calc R . .
H26B H 0.5442 0.3376 0.4781 0.118 Uiso 1 1 calc R . .
H26C H 0.5828 0.3127 0.4766 0.118 Uiso 1 1 calc R . .
C27 C 0.55496(12) 0.5184(4) 0.4328(2) 0.0759(12) Uani 1 1 d . . .
H27A H 0.5444 0.5760 0.4014 0.114 Uiso 1 1 calc R . .
H27B H 0.5859 0.5130 0.4576 0.114 Uiso 1 1 calc R . .
H27C H 0.5474 0.5384 0.4592 0.114 Uiso 1 1 calc R . .
C28 C 0.36910(11) 0.8409(3) 0.38781(17) 0.0584(8) Uani 1 1 d . . .
H28A H 0.3696 0.7928 0.4169 0.088 Uiso 1 1 calc R . .
H28B H 0.3499 0.9040 0.3763 0.088 Uiso 1 1 calc R . .
H28C H 0.3977 0.8691 0.4069 0.088 Uiso 1 1 calc R . .
C29 C 0.35280(12) 0.8486(3) 0.28509(18) 0.0592(8) Uani 1 1 d . . .
H29A H 0.3429 0.8055 0.2484 0.089 Uiso 1 1 calc R . .
H29B H 0.3815 0.8767 0.3043 0.089 Uiso 1 1 calc R . .
H29C H 0.3336 0.9118 0.2736 0.089 Uiso 1 1 calc R . .
C30 C 0.18650(9) 0.6177(2) 0.10446(13) 0.0420(6) Uani 1 1 d . . .
H30A H 0.1766 0.6893 0.1053 0.050 Uiso 1 1 calc R . .
C31 C 0.16332(10) 0.5598(3) 0.04957(13) 0.0449(6) Uani 1 1 d . A .
C32 C 0.17766(9) 0.4531(3) 0.05006(12) 0.0424(6) Uani 1 1 d . . .
H32A H 0.1620 0.4099 0.0135 0.051 Uiso 1 1 calc R . .
C33 C 0.12413(11) 0.6129(3) -0.00932(15) 0.0609(9) Uani 1 1 d D . .
C34 C 0.0916(3) 0.6508(9) 0.0015(4) 0.067(2) Uiso 0.430(4) 1 d PD A 1
H34A H 0.0897 0.5930 0.0247 0.101 Uiso 0.430(4) 1 calc PR A 1
H34B H 0.0636 0.6620 -0.0381 0.101 Uiso 0.430(4) 1 calc PR A 1
H34C H 0.1013 0.7210 0.0246 0.101 Uiso 0.430(4) 1 calc PR A 1
C35 C 0.1356(4) 0.7195(8) -0.0282(5) 0.082(3) Uiso 0.430(4) 1 d PD A 1
H35A H 0.1301 0.7860 -0.0134 0.124 Uiso 0.430(4) 1 calc PR A 1
H35B H 0.1183 0.7226 -0.0730 0.124 Uiso 0.430(4) 1 calc PR A 1
H35C H 0.1657 0.7172 -0.0102 0.124 Uiso 0.430(4) 1 calc PR A 1
C36 C 0.0998(3) 0.5369(8) -0.0651(4) 0.066(3) Uiso 0.430(4) 1 d PD A 1
H36A H 0.0819 0.4858 -0.0624 0.099 Uiso 0.430(4) 1 calc PR A 1
H36B H 0.1198 0.4934 -0.0666 0.099 Uiso 0.430(4) 1 calc PR A 1
H36C H 0.0819 0.5823 -0.1023 0.099 Uiso 0.430(4) 1 calc PR A 1
C34' C 0.1030(4) 0.6990(10) 0.0028(5) 0.060(3) Uiso 0.362(11) 1 d PD A 2
H34D H 0.0945 0.6647 0.0258 0.090 Uiso 0.362(11) 1 calc PR A 2
H34E H 0.0778 0.7280 -0.0362 0.090 Uiso 0.362(11) 1 calc PR A 2
H34F H 0.1228 0.7604 0.0268 0.090 Uiso 0.362(11) 1 calc PR A 2
C35' C 0.1437(3) 0.6762(10) -0.0382(5) 0.063(3) Uiso 0.362(11) 1 d PD A 2
H35D H 0.1438 0.7571 -0.0323 0.094 Uiso 0.362(11) 1 calc PR A 2
H35E H 0.1263 0.6596 -0.0821 0.094 Uiso 0.362(11) 1 calc PR A 2
H35F H 0.1728 0.6503 -0.0177 0.094 Uiso 0.362(11) 1 calc PR A 2
C36' C 0.0931(4) 0.5260(8) -0.0558(5) 0.060(3) Uiso 0.362(11) 1 d PD A 2
H36D H 0.0794 0.4883 -0.0408 0.091 Uiso 0.362(11) 1 calc PR A 2
H36E H 0.1083 0.4709 -0.0618 0.091 Uiso 0.362(11) 1 calc PR A 2
H36F H 0.0714 0.5629 -0.0949 0.091 Uiso 0.362(11) 1 calc PR A 2
C34" C 0.1142(6) 0.7284(11) 0.0014(8) 0.053(4) Uiso 0.208(10) 1 d PD A 3
H34G H 0.1017 0.7216 0.0223 0.079 Uiso 0.208(10) 1 calc PR A 3
H34H H 0.0942 0.7661 -0.0381 0.079 Uiso 0.208(10) 1 calc PR A 3
H34I H 0.1405 0.7722 0.0268 0.079 Uiso 0.208(10) 1 calc PR A 3
C35" C 0.1300(10) 0.609(2) -0.0575(12) 0.119(11) Uiso 0.208(10) 1 d PD A 3
H35G H 0.1482 0.5455 -0.0497 0.179 Uiso 0.208(10) 1 calc PR A 3
H35H H 0.1433 0.6786 -0.0566 0.179 Uiso 0.208(10) 1 calc PR A 3
H35I H 0.1023 0.6002 -0.0979 0.179 Uiso 0.208(10) 1 calc PR A 3
C36" C 0.0868(7) 0.5332(17) -0.0277(13) 0.097(8) Uiso 0.208(10) 1 d PD A 3
H36G H 0.0857 0.5274 0.0065 0.145 Uiso 0.208(10) 1 calc PR A 3
H36H H 0.0914 0.4589 -0.0375 0.145 Uiso 0.208(10) 1 calc PR A 3
H36I H 0.0599 0.5637 -0.0637 0.145 Uiso 0.208(10) 1 calc PR A 3
C37 C 0.33662(12) 0.0353(3) 0.13857(17) 0.0579(8) Uani 1 1 d . . .
H37A H 0.3612 0.0215 0.1397 0.087 Uiso 1 1 calc R . .
H37B H 0.3131 -0.0130 0.1076 0.087 Uiso 1 1 calc R . .
H37C H 0.3442 0.0188 0.1788 0.087 Uiso 1 1 calc R . .
C38 C 0.31072(11) 0.1832(3) 0.05885(14) 0.0516(7) Uani 1 1 d . . .
H38A H 0.3022 0.2618 0.0483 0.077 Uiso 1 1 calc R . .
H38B H 0.2870 0.1349 0.0283 0.077 Uiso 1 1 calc R . .
H38C H 0.3350 0.1690 0.0594 0.077 Uiso 1 1 calc R . .
O40 O 0.34020(6) 0.32516(16) 0.32216(8) 0.0378(4) Uani 1 1 d . . .
C41 C 0.34544(8) 0.2531(2) 0.29549(12) 0.0357(5) Uani 1 1 d . . .
O42 O 0.33338(6) 0.25826(15) 0.24038(8) 0.0357(4) Uani 1 1 d . . .
C43 C 0.36808(13) 0.1473(3) 0.32848(16) 0.0588(9) Uani 1 1 d . . .
H43A H 0.3974 0.1645 0.3637 0.088 Uiso 1 1 calc R . .
H43B H 0.3680 0.0967 0.3006 0.088 Uiso 1 1 calc R . .
H43C H 0.3537 0.1112 0.3428 0.088 Uiso 1 1 calc R . .
O45 O 0.28377(7) 0.4728(2) 0.32188(10) 0.0485(5) Uani 1 1 d . . .
C46 C 0.29683(10) 0.4762(2) 0.37647(14) 0.0424(6) Uani 1 1 d . . .
O47 O 0.32928(8) 0.5272(2) 0.41899(11) 0.0600(6) Uani 1 1 d . . .
C48 C 0.27030(12) 0.4142(3) 0.38875(17) 0.0547(8) Uani 1 1 d . . .
H48A H 0.2750 0.3336 0.3894 0.082 Uiso 1 1 calc R . .
H48B H 0.2403 0.4310 0.3564 0.082 Uiso 1 1 calc R . .
H48C H 0.2783 0.4373 0.4285 0.082 Uiso 1 1 calc R . .
O50 O 0.29749(6) 0.52209(16) 0.14174(8) 0.0379(4) Uani 1 1 d . . .
C51 C 0.28502(9) 0.5362(3) 0.08715(13) 0.0425(6) Uani 1 1 d . . .
O52 O 0.28350(7) 0.46316(19) 0.05439(9) 0.0487(5) Uani 1 1 d . . .
C53 C 0.27153(16) 0.6541(3) 0.06345(19) 0.0715(11) Uani 1 1 d . . .
H53A H 0.2668 0.6610 0.0244 0.107 Uiso 1 1 calc R . .
H53B H 0.2938 0.7064 0.0933 0.107 Uiso 1 1 calc R . .
H53C H 0.2452 0.6716 0.0572 0.107 Uiso 1 1 calc R . .
O60 O 0.34072(10) 0.5846(3) 0.52536(15) 0.0881(10) Uani 1 1 d D . .
H60A H 0.3322(17) 0.562(5) 0.4884(12) 0.109(18) Uiso 1 1 d D . .
H60B H 0.3247(15) 0.541(4) 0.530(3) 0.12(2) Uiso 1 1 d D . .
C71 C 0.5903(5) 0.2611(15) 0.7806(8) 0.098(4) Uiso 0.369(6) 1 d PDU B -1
H71A H 0.6193 0.2725 0.8181 0.147 Uiso 0.369(6) 1 calc PR B -1
H71B H 0.5857 0.3052 0.7472 0.147 Uiso 0.369(6) 1 calc PR B -1
H71C H 0.5858 0.1817 0.7696 0.147 Uiso 0.369(6) 1 calc PR B -1
C72 C 0.5612(5) 0.296(2) 0.7906(9) 0.117(5) Uiso 0.369(6) 1 d PDU B -1
H72A H 0.5687 0.3744 0.8048 0.140 Uiso 0.369(6) 1 calc PR B -1
H72B H 0.5684 0.2518 0.8260 0.140 Uiso 0.369(6) 1 calc PR B -1
C73 C 0.5157(5) 0.293(3) 0.7463(10) 0.125(6) Uiso 0.369(6) 1 d PDU B -1
H73A H 0.5076 0.2288 0.7188 0.150 Uiso 0.369(6) 1 calc PR B -1
H73B H 0.5064 0.3619 0.7210 0.150 Uiso 0.369(6) 1 calc PR B -1
C74 C 0.4919(5) 0.286(2) 0.7706(10) 0.113(5) Uiso 0.369(6) 1 d PDU B -1
H74A H 0.5039 0.2232 0.8003 0.135 Uiso 0.369(6) 1 calc PR B -1
H74B H 0.4972 0.3553 0.7938 0.135 Uiso 0.369(6) 1 calc PR B -1
C75 C 0.4459(5) 0.270(2) 0.7268(10) 0.120(5) Uiso 0.369(6) 1 d PDU B -1
H75A H 0.4343 0.3273 0.6945 0.144 Uiso 0.369(6) 1 calc PR B -1
H75B H 0.4407 0.1960 0.7069 0.144 Uiso 0.369(6) 1 calc PR B -1
C76 C 0.4217(7) 0.2737(18) 0.7496(11) 0.110(5) Uiso 0.369(6) 1 d PDU B -1
H76A H 0.3965 0.2263 0.7241 0.165 Uiso 0.369(6) 1 calc PR B -1
H76B H 0.4130 0.3510 0.7482 0.165 Uiso 0.369(6) 1 calc PR B -1
H76C H 0.4393 0.2467 0.7920 0.165 Uiso 0.369(6) 1 calc PR B -1
C71' C 0.556(2) 0.275(5) 0.723(3) 0.107(10) Uiso 0.131(6) 1 d PDU B -2
H71D H 0.5625 0.3375 0.7077 0.161 Uiso 0.131(6) 1 calc PR B -2
H71E H 0.5379 0.2207 0.6901 0.161 Uiso 0.131(6) 1 calc PR B -2
H71F H 0.5818 0.2388 0.7572 0.161 Uiso 0.131(6) 1 calc PR B -2
C72' C 0.5324(16) 0.317(4) 0.744(3) 0.123(7) Uiso 0.131(6) 1 d PDU B -2
H72C H 0.5446 0.3914 0.7632 0.148 Uiso 0.131(6) 1 calc PR B -2
H72D H 0.5028 0.3303 0.7076 0.148 Uiso 0.131(6) 1 calc PR B -2
C73' C 0.5307(12) 0.254(4) 0.7874(18) 0.126(7) Uiso 0.131(6) 1 d PDU B -2
H73C H 0.5351 0.3069 0.8181 0.151 Uiso 0.131(6) 1 calc PR B -2
H73D H 0.5554 0.2023 0.8094 0.151 Uiso 0.131(6) 1 calc PR B -2
C74' C 0.4931(14) 0.186(3) 0.765(2) 0.139(8) Uiso 0.131(6) 1 d PDU B -2
H74C H 0.4811 0.1578 0.7242 0.167 Uiso 0.131(6) 1 calc PR B -2
H74D H 0.5026 0.1207 0.7928 0.167 Uiso 0.131(6) 1 calc PR B -2
C75' C 0.4586(12) 0.240(5) 0.762(2) 0.126(7) Uiso 0.131(6) 1 d PDU B -2
H75C H 0.4519 0.3114 0.7391 0.152 Uiso 0.131(6) 1 calc PR B -2
H75D H 0.4333 0.1917 0.7359 0.152 Uiso 0.131(6) 1 calc PR B -2
C76' C 0.464(2) 0.265(6) 0.818(3) 0.148(12) Uiso 0.131(6) 1 d PDU B -2
H76D H 0.4391 0.3032 0.8076 0.222 Uiso 0.131(6) 1 calc PR B -2
H76E H 0.4892 0.3133 0.8442 0.222 Uiso 0.131(6) 1 calc PR B -2
H76F H 0.4686 0.1951 0.8395 0.222 Uiso 0.131(6) 1 calc PR B -2
C81 C 0.5375(12) 0.088(4) 0.1730(17) 0.179(12) Uiso 0.343(7) 1 d PDU C -3
H81A H 0.5290 0.0515 0.1352 0.268 Uiso 0.343(7) 1 calc PR C -3
H81B H 0.5669 0.0673 0.2067 0.268 Uiso 0.343(7) 1 calc PR C -3
H81C H 0.5353 0.1690 0.1675 0.268 Uiso 0.343(7) 1 calc PR C -3
C82 C 0.5095(10) 0.050(3) 0.1871(14) 0.145(7) Uiso 0.343(7) 1 d PDU C -3
H82A H 0.5091 -0.0325 0.1860 0.174 Uiso 0.343(7) 1 calc PR C -3
H82B H 0.4805 0.0757 0.1532 0.174 Uiso 0.343(7) 1 calc PR C -3
C83 C 0.5183(13) 0.084(5) 0.2450(17) 0.144(7) Uiso 0.343(7) 1 d PDU C -3
H83A H 0.5285 0.1626 0.2538 0.173 Uiso 0.343(7) 1 calc PR C -3
H83B H 0.5416 0.0372 0.2783 0.173 Uiso 0.343(7) 1 calc PR C -3
C84 C 0.4816(11) 0.077(4) 0.2469(15) 0.142(7) Uiso 0.343(7) 1 d PDU C -3
H84A H 0.4617 0.1386 0.2217 0.170 Uiso 0.343(7) 1 calc PR C -3
H84B H 0.4664 0.0059 0.2271 0.170 Uiso 0.343(7) 1 calc PR C -3
C85 C 0.4913(9) 0.082(3) 0.3073(13) 0.162(7) Uiso 0.343(7) 1 d PDU C -3
H85A H 0.5025 0.1576 0.3242 0.195 Uiso 0.343(7) 1 calc PR C -3
H85B H 0.5146 0.0284 0.3344 0.195 Uiso 0.343(7) 1 calc PR C -3
C86 C 0.4572(6) 0.0587(18) 0.3121(9) 0.088(5) Uiso 0.343(7) 1 d PDU C -3
H86A H 0.4690 0.0609 0.3552 0.132 Uiso 0.343(7) 1 calc PR C -3
H86B H 0.4452 -0.0155 0.2951 0.132 Uiso 0.343(7) 1 calc PR C -3
H86C H 0.4350 0.1154 0.2891 0.132 Uiso 0.343(7) 1 calc PR C -3
C81' C 0.5550(17) 0.022(6) 0.227(4) 0.180(13) Uiso 0.157(7) 1 d PDU C -4
H81D H 0.5838 0.0534 0.2525 0.270 Uiso 0.157(7) 1 calc PR C -4
H81E H 0.5414 0.0357 0.1838 0.270 Uiso 0.157(7) 1 calc PR C -4
H81F H 0.5564 -0.0581 0.2346 0.270 Uiso 0.157(7) 1 calc PR C -4
C82' C 0.5301(16) 0.077(5) 0.243(3) 0.141(8) Uiso 0.157(7) 1 d PDU C -4
H82C H 0.5274 0.1576 0.2326 0.169 Uiso 0.157(7) 1 calc PR C -4
H82D H 0.5466 0.0727 0.2883 0.169 Uiso 0.157(7) 1 calc PR C -4
C83' C 0.4871(12) 0.033(5) 0.2145(17) 0.151(8) Uiso 0.157(7) 1 d PDU C -4
H83C H 0.4797 -0.0187 0.1814 0.182 Uiso 0.157(7) 1 calc PR C -4
H83D H 0.4670 0.0965 0.1949 0.182 Uiso 0.157(7) 1 calc PR C -4
C84' C 0.4799(17) -0.026(3) 0.254(2) 0.159(8) Uiso 0.157(7) 1 d PDU C -4
H84C H 0.4579 -0.0839 0.2291 0.190 Uiso 0.157(7) 1 calc PR C -4
H84D H 0.5064 -0.0657 0.2865 0.190 Uiso 0.157(7) 1 calc PR C -4
C85' C 0.467(2) 0.042(5) 0.284(3) 0.148(8) Uiso 0.157(7) 1 d PDU C -4
H85C H 0.4362 0.0596 0.2531 0.178 Uiso 0.157(7) 1 calc PR C -4
H85D H 0.4824 0.1135 0.2967 0.178 Uiso 0.157(7) 1 calc PR C -4
C86' C 0.473(2) -0.005(5) 0.338(2) 0.164(13) Uiso 0.157(7) 1 d PDU C -4
H86D H 0.4543 0.0349 0.3448 0.246 Uiso 0.157(7) 1 calc PR C -4
H86E H 0.5023 0.0033 0.3745 0.246 Uiso 0.157(7) 1 calc PR C -4
H86F H 0.4650 -0.0846 0.3313 0.246 Uiso 0.157(7) 1 calc PR C -4
C91 C 0.4936(10) -0.2452(18) 0.0205(12) 0.104(7) Uiso 0.257(4) 1 d PDU D -5
H91A H 0.4994 -0.2847 0.0559 0.156 Uiso 0.257(4) 1 calc PR D -5
H91B H 0.5109 -0.2777 0.0101 0.156 Uiso 0.257(4) 1 calc PR D -5
H91C H 0.4635 -0.2527 -0.0145 0.156 Uiso 0.257(4) 1 calc PR D -5
C92 C 0.5043(12) -0.1259(18) 0.0357(11) 0.108(6) Uiso 0.257(4) 1 d PDU D -5
H92A H 0.4890 -0.0976 0.0507 0.129 Uiso 0.257(4) 1 calc PR D -5
H92B H 0.5350 -0.1207 0.0701 0.129 Uiso 0.257(4) 1 calc PR D -5
C93 C 0.4951(11) -0.0496(17) -0.0128(12) 0.091(5) Uiso 0.257(4) 1 d PDU D -5
H93A H 0.4647 -0.0572 -0.0481 0.109 Uiso 0.257(4) 1 calc PR D -5
H93B H 0.5115 -0.0755 -0.0265 0.109 Uiso 0.257(4) 1 calc PR D -5
C94 C 0.5043(11) 0.0727(18) 0.0026(11) 0.097(5) Uiso 0.257(4) 1 d PDU D -5
H94A H 0.4881 0.0993 0.0164 0.116 Uiso 0.257(4) 1 calc PR D -5
H94B H 0.5349 0.0813 0.0374 0.116 Uiso 0.257(4) 1 calc PR D -5
C95 C 0.4941(10) 0.1451(17) -0.0480(10) 0.093(5) Uiso 0.257(4) 1 d PDU D -5
H95A H 0.5090 0.1139 -0.0631 0.111 Uiso 0.257(4) 1 calc PR D -5
H95B H 0.4634 0.1373 -0.0818 0.111 Uiso 0.257(4) 1 calc PR D -5
C96 C 0.5034(12) 0.2640(19) -0.0382(14) 0.123(9) Uiso 0.257(4) 1 d PDU D -5
H96A H 0.4949 0.2986 -0.0763 0.184 Uiso 0.257(4) 1 calc PR D -5
H96B H 0.5339 0.2749 -0.0060 0.184 Uiso 0.257(4) 1 calc PR D -5
H96C H 0.4877 0.2986 -0.0256 0.184 Uiso 0.257(4) 1 calc PR D -5
C91' C 0.5173(13) -0.125(3) 0.0966(16) 0.177(11) Uiso 0.243(4) 1 d PDU D -6
H91D H 0.5330 -0.1114 0.1406 0.266 Uiso 0.243(4) 1 calc PR D -6
H91E H 0.5312 -0.1845 0.0907 0.266 Uiso 0.243(4) 1 calc PR D -6
H91F H 0.4882 -0.1472 0.0784 0.266 Uiso 0.243(4) 1 calc PR D -6
C92' C 0.5165(10) -0.021(2) 0.0669(10) 0.141(7) Uiso 0.243(4) 1 d PDU D -6
H92C H 0.5111 0.0418 0.0843 0.170 Uiso 0.243(4) 1 calc PR D -6
H92D H 0.5453 -0.0106 0.0790 0.170 Uiso 0.243(4) 1 calc PR D -6
C93' C 0.4860(10) -0.013(3) -0.0002(11) 0.149(7) Uiso 0.243(4) 1 d PDU D -6
H93C H 0.4593 -0.0481 -0.0129 0.179 Uiso 0.243(4) 1 calc PR D -6
H93D H 0.4799 0.0676 -0.0103 0.179 Uiso 0.243(4) 1 calc PR D -6
C94' C 0.4952(11) -0.059(2) -0.0392(10) 0.136(7) Uiso 0.243(4) 1 d PDU D -6
H94C H 0.4871 -0.1389 -0.0450 0.164 Uiso 0.243(4) 1 calc PR D -6
H94D H 0.5264 -0.0568 -0.0149 0.164 Uiso 0.243(4) 1 calc PR D -6
C95' C 0.4776(10) -0.015(2) -0.0996(11) 0.124(6) Uiso 0.243(4) 1 d PDU D -6
H95C H 0.4467 -0.0051 -0.1226 0.149 Uiso 0.243(4) 1 calc PR D -6
H95D H 0.4898 0.0603 -0.0940 0.149 Uiso 0.243(4) 1 calc PR D -6
C96' C 0.4838(13) -0.080(4) -0.1381(14) 0.163(11) Uiso 0.243(4) 1 d PDU D -6
H96D H 0.4565 -0.0888 -0.1790 0.245 Uiso 0.243(4) 1 calc PR D -6
H96E H 0.4954 -0.1532 -0.1197 0.245 Uiso 0.243(4) 1 calc PR D -6
H96F H 0.5036 -0.0399 -0.1417 0.245 Uiso 0.243(4) 1 calc PR D -6

loop_
_atom_site_aniso_label
_atom_site_aniso_U_11
_atom_site_aniso_U_22
_atom_site_aniso_U_33
_atom_site_aniso_U_23
_atom_site_aniso_U_13
_atom_site_aniso_U_12
Co1 0.0378(2) 0.0338(2) 0.0326(2) -0.00432(15) 0.02544(18) -0.00254(16)
Co2 0.0358(2) 0.0307(2) 0.02907(19) -0.00178(15) 0.02316(17) -0.00130(16)
O1 0.0386(9) 0.0349(9) 0.0345(8) -0.0033(7) 0.0263(8) -0.0016(7)
C1 0.0347(12) 0.0339(12) 0.0341(12) -0.0035(10) 0.0231(11) -0.0031(10)
C2 0.0406(13) 0.0375(13) 0.0348(12) -0.0060(10) 0.0266(11) -0.0050(11)
C3 0.0404(13) 0.0467(15) 0.0350(13) -0.0074(11) 0.0260(12) -0.0017(11)
N4 0.0409(11) 0.0432(12) 0.0376(11) -0.0073(9) 0.0293(10) -0.0022(10)
C5 0.0493(15) 0.0396(15) 0.0553(16) -0.0143(12) 0.0375(14) -0.0102(12)
C6 0.0526(16) 0.0364(14) 0.0537(16) -0.0121(12) 0.0359(14) -0.0069(12)
C7 0.0520(16) 0.0420(15) 0.0488(15) -0.0083(12) 0.0353(14) 0.0021(13)
N8 0.0423(12) 0.0366(12) 0.0409(11) -0.0073(9) 0.0285(10) -0.0005(9)
C9 0.0432(14) 0.0429(15) 0.0437(14) -0.0053(12) 0.0280(12) 0.0018(12)
C10 0.0384(13) 0.0391(14) 0.0397(13) -0.0001(11) 0.0278(11) 0.0003(11)
C11 0.0366(12) 0.0388(13) 0.0334(12) -0.0015(10) 0.0257(11) -0.0010(10)
O11 0.0356(8) 0.0349(9) 0.0315(8) -0.0023(7) 0.0228(7) -0.0015(7)
C12 0.0383(13) 0.0436(14) 0.0383(13) -0.0017(11) 0.0275(12) -0.0018(11)
C13 0.0386(13) 0.0405(14) 0.0382(13) -0.0055(11) 0.0260(11) -0.0056(11)
N14 0.0420(11) 0.0342(11) 0.0326(10) -0.0035(8) 0.0254(9) -0.0030(9)
C15 0.0475(14) 0.0362(14) 0.0382(13) -0.0083(11) 0.0269(12) -0.0029(11)
C16 0.0504(15) 0.0396(14) 0.0385(13) -0.0087(11) 0.0288(13) 0.0003(12)
C17 0.0431(14) 0.0464(15) 0.0374(13) -0.0035(11) 0.0268(12) 0.0064(12)
N18 0.0393(11) 0.0429(12) 0.0302(10) -0.0021(9) 0.0243(9) -0.0016(9)
C19 0.0409(13) 0.0517(16) 0.0364(13) -0.0032(12) 0.0289(12) -0.0048(12)
C20 0.0409(13) 0.0401(14) 0.0359(13) -0.0032(10) 0.0276(12) -0.0021(11)
C21 0.0411(14) 0.0486(15) 0.0404(14) -0.0055(11) 0.0301(12) -0.0020(12)
C22 0.0408(14) 0.0543(17) 0.0415(14) -0.0062(12) 0.0280(13) -0.0002(12)
C23 0.0401(13) 0.0526(17) 0.0334(13) -0.0053(11) 0.0231(12) -0.0011(12)
C24 0.0406(16) 0.084(2) 0.0460(16) -0.0077(16) 0.0272(14) 0.0035(15)
C25 0.0420(17) 0.144(4) 0.058(2) -0.017(2) 0.0325(17) 0.006(2)
C26 0.061(2) 0.111(4) 0.064(2) 0.013(2) 0.0380(19) 0.027(2)
C27 0.0476(19) 0.105(3) 0.072(2) -0.018(2) 0.0353(19) -0.011(2)
C28 0.0587(18) 0.0519(19) 0.065(2) -0.0270(16) 0.0383(17) -0.0072(15)
C29 0.070(2) 0.0438(17) 0.074(2) -0.0068(16) 0.0491(19) -0.0106(16)
C30 0.0447(15) 0.0429(15) 0.0460(15) 0.0075(12) 0.0319(13) 0.0087(12)
C31 0.0478(15) 0.0531(17) 0.0394(14) 0.0075(12) 0.0297(13) 0.0085(13)
C32 0.0400(13) 0.0548(17) 0.0329(12) 0.0013(12) 0.0228(11) 0.0048(12)
C33 0.060(2) 0.072(2) 0.0400(16) 0.0082(15) 0.0254(15) 0.0194(17)
C37 0.067(2) 0.0447(17) 0.066(2) -0.0045(15) 0.0431(18) 0.0085(15)
C38 0.0591(18) 0.0601(19) 0.0400(15) -0.0103(13) 0.0327(14) 0.0033(15)
O40 0.0487(10) 0.0385(10) 0.0364(9) 0.0007(8) 0.0314(9) -0.0017(8)
C41 0.0426(13) 0.0348(13) 0.0367(12) -0.0001(10) 0.0280(11) -0.0031(11)
O42 0.0460(10) 0.0318(9) 0.0344(9) -0.0031(7) 0.0273(8) -0.0023(8)
C43 0.089(2) 0.0466(17) 0.0549(18) 0.0133(15) 0.0512(19) 0.0173(17)
O45 0.0509(11) 0.0634(13) 0.0462(11) -0.0019(10) 0.0376(10) -0.0018(10)
C46 0.0526(16) 0.0419(15) 0.0473(15) 0.0025(12) 0.0382(14) 0.0032(12)
O47 0.0593(13) 0.0830(17) 0.0507(12) -0.0070(12) 0.0404(12) -0.0146(12)
C48 0.069(2) 0.0509(18) 0.065(2) 0.0038(15) 0.0521(18) 0.0018(16)
O50 0.0461(10) 0.0371(10) 0.0392(9) 0.0044(7) 0.0308(9) 0.0028(8)
C51 0.0459(15) 0.0456(15) 0.0422(14) 0.0057(12) 0.0303(13) 0.0002(12)
O52 0.0618(13) 0.0538(12) 0.0391(10) 0.0028(9) 0.0355(10) 0.0021(10)
C53 0.107(3) 0.056(2) 0.066(2) 0.0251(18) 0.061(2) 0.024(2)
O60 0.0673(17) 0.133(3) 0.080(2) -0.043(2) 0.0534(17) -0.0233(19)

loop_
_atom_type_symbol
_atom_type_description
_atom_type_scat_dispersion_real
_atom_type_scat_dispersion_imag
_atom_type_scat_source
C C 0.0181 0.0091 'International Tables Vol C Tables 4.2.6.8 and 6.1.1.4'
H H 0.0000 0.0000 'International Tables Vol C Tables 4.2.6.8 and 6.1.1.4'
N N 0.0311 0.0180 'International Tables Vol C Tables 4.2.6.8 and 6.1.1.4'
O O 0.0492 0.0322 'International Tables Vol C Tables 4.2.6.8 and 6.1.1.4'
Co Co -2.3653 3.6143 'International Tables Vol C Tables 4.2.6.8 and 6.1.1.4'

loop_
_geom_angle_atom_site_label_1
_geom_angle_atom_site_label_2
_geom_angle_atom_site_label_3
_geom_angle
O11 Co1 O45 98.34(8)
O11 Co1 O40 88.24(7)
O45 Co1 O40 87.49(8)
O11 Co1 N4 158.95(8)
O45 Co1 N4 102.32(8)
O40 Co1 N4 96.55(8)
O11 Co1 O1 77.93(7)
O45 Co1 O1 170.01(9)
O40 Co1 O1 83.16(7)
N4 Co1 O1 82.30(7)
O11 Co1 N8 86.85(8)
O45 Co1 N8 91.28(9)
O40 Co1 N8 174.72(8)
N4 Co1 N8 88.73(9)
O1 Co1 N8 97.71(8)
O42 Co2 O50 175.15(8)
O42 Co2 O1 88.68(8)
O50 Co2 O1 86.52(8)
O42 Co2 O11 91.33(8)
O50 Co2 O11 87.58(8)
O1 Co2 O11 86.00(7)
O42 Co2 N18 91.73(9)
O50 Co2 N18 89.49(9)
O1 Co2 N18 95.66(8)
O11 Co2 N18 176.54(8)
O42 Co2 N14 89.97(9)
O50 Co2 N14 94.81(9)
O1 Co2 N14 178.13(8)
O11 Co2 N14 92.74(8)
N18 Co2 N14 85.67(9)
C1 O1 Co2 121.56(15)
C1 O1 Co1 125.29(15)
Co2 O1 Co1 95.07(7)
O1 C1 C2 123.0(2)
O1 C1 C20 118.9(2)
C2 C1 C20 117.9(2)
C23 C2 C1 119.0(2)
C23 C2 C3 116.1(2)
C1 C2 C3 124.9(2)
N4 C3 C2 114.1(2)
C5 N4 C3 111.5(2)
C5 N4 Co1 112.59(17)
C3 N4 Co1 109.39(16)
N4 C5 C6 115.0(2)
C28 C6 C7 106.9(2)
C28 C6 C5 110.5(3)
C7 C6 C5 112.7(2)
C28 C6 C29 109.4(3)
C7 C6 C29 109.3(3)
C5 C6 C29 108.0(3)
N8 C7 C6 114.2(2)
C9 N8 C7 109.6(2)
C9 N8 Co1 109.92(18)
C7 N8 Co1 110.17(18)
N8 C9 C10 113.2(2)
C30 C10 C11 117.8(2)
C30 C10 C9 118.4(2)
C11 C10 C9 123.7(2)
O11 C11 C12 117.3(2)
O11 C11 C10 123.5(2)
C12 C11 C10 119.2(2)
C11 O11 Co2 114.10(14)
C11 O11 Co1 128.92(16)
Co2 O11 Co1 98.35(8)
C32 C12 C11 120.7(3)
C32 C12 C13 122.2(3)
C11 C12 C13 117.1(2)
C12 C13 N14 112.4(2)
C15 N14 C13 109.8(2)
C15 N14 Co2 114.15(17)
C13 N14 Co2 112.50(16)
N14 C15 C16 116.3(2)
C15 C16 C38 109.9(2)
C15 C16 C37 107.1(3)
C38 C16 C37 109.3(2)
C15 C16 C17 113.7(2)
C38 C16 C17 109.9(3)
C37 C16 C17 106.9(2)
N18 C17 C16 112.1(2)
C17 N18 C19 114.0(2)
C17 N18 Co2 115.12(17)
C19 N18 Co2 111.37(16)
N18 C19 C20 114.0(2)
C21 C20 C1 121.0(2)
C21 C20 C19 120.1(2)
C1 C20 C19 118.5(2)
C20 C21 C22 122.3(2)
C21 C22 C23 115.8(3)
C21 C22 C24 123.3(2)
C23 C22 C24 120.8(3)
C2 C23 C22 123.9(3)
C25 C24 C26 108.4(3)
C25 C24 C22 112.3(3)
C26 C24 C22 110.4(3)
C25 C24 C27 108.8(3)
C26 C24 C27 108.1(3)
C22 C24 C27 108.6(3)
C31 C30 C10 123.7(3)
C30 C31 C32 117.0(3)
C30 C31 C33 120.9(3)
C32 C31 C33 122.1(3)
C12 C32 C31 121.4(3)
C31 C33 C34 109.8(4)
C31 C33 C35 112.1(5)
C36 C33 C31 115.3(5)
C34' C33 C31 113.1(5)
C31 C33 C35' 103.3(5)
C36' C33 C31 112.5(5)
C34" C33 C31 112.7(7)
C35" C33 C31 108.4(13)
C31 C33 C36" 103.7(10)
C35 C33 C34 106.4(6)
C36 C33 C34 106.3(6)
C36 C33 C35 106.5(6)
C34' C33 C35' 107.9(6)
C34' C33 C36' 112.3(6)
C36' C33 C35' 107.0(6)
C35" C33 C34" 114.1(10)
C34" C33 C36" 107.7(9)
C35" C33 C36" 109.6(10)
C41 O40 Co1 125.85(16)
O40 C41 O42 126.8(2)
O40 C41 C43 119.1(2)
O42 C41 C43 114.1(2)
C41 O42 Co2 128.15(17)
C46 O45 Co1 127.8(2)
O47 C46 O45 124.6(3)
O47 C46 C48 119.9(3)
O45 C46 C48 115.5(3)
C51 O50 Co2 128.76(19)
O52 C51 O50 125.7(3)
O52 C51 C53 119.9(3)
O50 C51 C53 114.4(3)
C71 C72 C73 126.2(16)
C72 C73 C74 116.7(14)
C75 C74 C73 117.8(13)
C76 C75 C74 118.0(15)
C73' C72' C71' 121(2)
C72' C73' C74' 120.3(19)
C75' C74' C73' 118.2(18)
C76' C75' C74' 119.4(19)
C81 C82 C83 120.1(17)
C82 C83 C84 116.3(16)
C85 C84 C83 117.5(15)
C84 C85 C86 119.1(17)
C81' C82' C83' 117.2(18)
C82' C83' C84' 117.8(18)
C85' C84' C83' 117.4(18)
C84' C85' C86' 118.5(19)
C93 C92 C91 118.3(15)
C92 C93 C94 117.6(14)
C95 C94 C93 115.1(13)
C96 C95 C94 120.5(15)
C93' C92' C91' 118.7(17)
C94' C93' C92' 121.5(17)
C93' C94' C95' 123.9(18)
C96' C95' C94' 118.3(17)

loop_
_geom_bond_atom_site_label_1
_geom_bond_atom_site_label_2
_geom_bond_distance
Co1 O11 2.0440(17)
Co1 O45 2.0461(19)
Co1 O40 2.0993(19)
Co1 N4 2.128(2)
Co1 O1 2.1530(17)
Co1 N8 2.158(2)
Co2 O42 1.9060(18)
Co2 O50 1.9246(19)
Co2 O1 1.9307(18)
Co2 O11 1.9411(17)
Co2 N18 1.957(2)
Co2 N14 1.978(2)
O1 C1 1.353(3)
C1 C2 1.405(4)
C1 C20 1.412(3)
C2 C23 1.389(4)
C2 C3 1.523(3)
C3 N4 1.482(4)
N4 C5 1.482(4)
C5 C6 1.535(4)
C6 C28 1.532(4)
C6 C7 1.533(4)
C6 C29 1.535(5)
C7 N8 1.479(4)
N8 C9 1.472(4)
C9 C10 1.500(4)
C10 C30 1.402(4)
C10 C11 1.408(4)
C11 O11 1.349(3)
C11 C12 1.399(4)
C12 C32 1.387(4)
C12 C13 1.492(4)
C13 N14 1.499(3)
N14 C15 1.485(3)
C15 C16 1.529(4)
C16 C38 1.532(4)
C16 C37 1.537(4)
C16 C17 1.538(4)
C17 N18 1.486(4)
N18 C19 1.490(4)
C19 C20 1.496(4)
C20 C21 1.385(4)
C21 C22 1.389(4)
C22 C23 1.402(4)
C22 C24 1.535(4)
C24 C25 1.514(5)
C24 C26 1.525(6)
C24 C27 1.547(6)
C30 C31 1.383(4)
C31 C32 1.396(4)
C31 C33 1.539(4)
C33 C35" 1.497(13)
C33 C34' 1.499(8)
C33 C34" 1.516(11)
C33 C36' 1.520(9)
C33 C36 1.520(8)
C33 C35 1.552(9)
C33 C36" 1.570(12)
C33 C34 1.575(8)
C33 C35' 1.615(9)
O40 C41 1.236(3)
C41 O42 1.290(3)
C41 C43 1.495(4)
O45 C46 1.262(4)
C46 O47 1.249(4)
C46 C48 1.499(4)
O50 C51 1.280(3)
C51 O52 1.235(4)
C51 C53 1.507(5)
C71 C72 1.416(13)
C72 C73 1.440(13)
C73 C74 1.474(12)
C74 C75 1.463(14)
C75 C76 1.451(13)
C71' C72' 1.465(16)
C72' C73' 1.453(15)
C73' C74' 1.470(16)
C74' C75' 1.465(16)
C75' C76' 1.465(16)
C81 C82 1.469(15)
C82 C83 1.475(15)
C83 C84 1.507(13)
C84 C85 1.468(15)
C85 C86 1.480(14)
C81' C82' 1.476(16)
C82' C83' 1.480(16)
C83' C84' 1.482(16)
C84' C85' 1.477(16)
C85' C86' 1.478(16)
C91 C92 1.475(14)
C92 C93 1.471(14)
C93 C94 1.504(13)
C94 C95 1.477(14)
C95 C96 1.451(14)
C91' C92' 1.476(15)
C92' C93' 1.471(15)
C93' C94' 1.448(15)
C94' C95' 1.459(15)
C95' C96' 1.458(15)
